data_4117365
loop_
_publ_author_name
'Peng Yu'
'Liu-Jiang Zhou'
'Ling Chen'

_publ_section_title
;
 Noncentrosymmetric Inorganic Open-Framework Chalcohalides with Strong
 Middle IR SHG and Red Emission: Ba3AGa5Se10Cl2 (A = Cs, Rb, K)
;
_journal_name_full 'Journal of the American Chemical Society'
_journal_page_first 2227
_journal_page_last 2235
_journal_paper_doi 10.1021/ja209711x
_journal_volume 134
_journal_year 2012
_chemical_formula_moiety 'Ba3 Cl2 Cs Ga5 Se10 '
_chemical_formula_sum 'Ba3 Cl2 Cs Ga5 Se10'
_chemical_formula_weight 1754.02
_chemical_name_systematic
; 
 ? 
;
_space_group_IT_number 82
_symmetry_cell_setting tetragonal
_symmetry_space_group_name_Hall 'I -4'
_symmetry_space_group_name_H-M 'I -4'
_atom_sites_solution_primary direct
_atom_sites_solution_secondary difmap
_audit_creation_method SHELXL-97
_cell_angle_alpha 90.00
_cell_angle_beta 90.00
_cell_angle_gamma 90.00
_cell_formula_units_Z 2
_cell_length_a 8.7348(6)
_cell_length_b 8.7348(6)
_cell_length_c 15.697(3)
_cell_measurement_reflns_used 1504.0
_cell_measurement_temperature 293(2)
_cell_measurement_theta_max 27.43
_cell_measurement_theta_min 2.60
_cell_volume 1197.6(3)
_computing_cell_refinement 'CrystalClear (Rigaku/MSC Inc., 2005)'
_computing_data_collection 'CrystalClear (Rigaku/MSC Inc., 2005)'
_computing_data_reduction 'CrystalClear (Rigaku/MSC Inc., 2005)'
_computing_molecular_graphics 'Bruker SHELXTL'
_computing_publication_material 'Bruker SHELXTL'
_computing_structure_refinement 'SHELXL-97 (Sheldrick, 1997)'
_computing_structure_solution 'SHELXS-97 (Sheldrick, 1990)'
_diffrn_ambient_temperature 293(2)
_diffrn_detector_area_resol_mean 14.6306
_diffrn_measured_fraction_theta_full 1.000
_diffrn_measured_fraction_theta_max 1.000
_diffrn_measurement_device_type MercuryCCD
_diffrn_measurement_method CCD_Profile_fitting
_diffrn_radiation_monochromator graphite
_diffrn_radiation_source 'fine-focus sealed tube'
_diffrn_radiation_type MoK\a
_diffrn_radiation_wavelength 0.71073
_diffrn_reflns_av_R_equivalents 0.0367
_diffrn_reflns_av_sigmaI/netI 0.0361
_diffrn_reflns_limit_h_max 11
_diffrn_reflns_limit_h_min -11
_diffrn_reflns_limit_k_max 11
_diffrn_reflns_limit_k_min -10
_diffrn_reflns_limit_l_max 20
_diffrn_reflns_limit_l_min -19
_diffrn_reflns_number 4697
_diffrn_reflns_theta_full 27.43
_diffrn_reflns_theta_max 27.43
_diffrn_reflns_theta_min 2.60
_exptl_absorpt_coefficient_mu 27.286
_exptl_absorpt_correction_T_max 0.060
_exptl_absorpt_correction_T_min 0.003
_exptl_absorpt_correction_type multi-scan
_exptl_crystal_colour Orange-yellow
_exptl_crystal_density_diffrn 4.864
_exptl_crystal_description Chunk
_exptl_crystal_F_000 1504.0
_exptl_crystal_size_max 0.2210
_exptl_crystal_size_mid 0.2000
_exptl_crystal_size_min 0.1030
_refine_diff_density_max 0.526
_refine_diff_density_min -0.604
_refine_diff_density_rms 0.140
_refine_ls_abs_structure_details 'Flack H D (1983), Acta Cryst. A39, 876-881'
_refine_ls_abs_structure_Flack 0(10)
_refine_ls_extinction_coef 0.00250(11)
_refine_ls_extinction_expression Fc^*^=kFc[1+0.001xFc^2^\l^3^/sin(2\q)]^-1/4^
_refine_ls_extinction_method SHELXL
_refine_ls_goodness_of_fit_ref 1.068
_refine_ls_matrix_type full
_refine_ls_number_parameters 49
_refine_ls_number_reflns 1366
_refine_ls_number_restraints 0
_refine_ls_restrained_S_all 1.068
_refine_ls_R_factor_all 0.0242
_refine_ls_R_factor_gt 0.0232
_refine_ls_shift/su_max 0.001
_refine_ls_shift/su_mean 0.000
_refine_ls_structure_factor_coef Fsqd
_refine_ls_weighting_details 'calc w=1/[\s^2^(Fo^2^)+(0.0198P)^2^+2.8402P] where P=(Fo^2^+2Fc^2^)/3'
_refine_ls_weighting_scheme calc
_refine_ls_wR_factor_gt 0.0510
_refine_ls_wR_factor_ref 0.0516
_reflns_number_gt 717
_reflns_number_total 717
_reflns_threshold_expression >2sigma(I)
_cod_data_source_file ja209711x_si_002_1.cif
_cod_data_source_block a
_cod_database_code 4117365

loop_
_symmetry_equiv_pos_as_xyz
'x, y, z'
'-x, -y, z'
'y, -x, -z'
'-y, x, -z'
'x+1/2, y+1/2, z+1/2'
'-x+1/2, -y+1/2, z+1/2'
'y+1/2, -x+1/2, -z+1/2'
'-y+1/2, x+1/2, -z+1/2'

loop_
_atom_site_label
_atom_site_type_symbol
_atom_site_fract_x
_atom_site_fract_y
_atom_site_fract_z
_atom_site_U_iso_or_equiv
_atom_site_adp_type
_atom_site_occupancy
_atom_site_symmetry_multiplicity
_atom_site_calc_flag
_atom_site_refinement_flags
Ba1 Ba 0.13034(5) 0.26140(5) 0.38635(3) 0.02815(14) Uani 0.75 1 d P
Cs1 Cs 0.13034(5) 0.26140(5) 0.38635(3) 0.02815(14) Uani 0.25 1 d P
Ga2 Ga 0.0000 0.0000 0.0000 0.0140(3) Uani 1 4 d S
Ga1 Ga 0.30835(8) 0.09545(8) 0.16547(4) 0.01422(17) Uani 1 1 d .
Se3 Se 0.0000 0.5000 0.57103(7) 0.0286(3) Uani 1 2 d S
Se2 Se 0.41268(8) 0.31115(8) 0.24086(5) 0.01980(16) Uani 1 1 d .
Se1 Se 0.12063(8) 0.20928(8) 0.07431(4) 0.01729(16) Uani 1 1 d .
Cl1 Cl 0.0000 0.5000 0.2500 0.0386(10) Uani 1 4 d S
Cl2 Cl 0.0000 0.0000 0.5000 0.0481(11) Uani 1 4 d S

loop_
_atom_site_aniso_label
_atom_site_aniso_U_11
_atom_site_aniso_U_22
_atom_site_aniso_U_33
_atom_site_aniso_U_23
_atom_site_aniso_U_13
_atom_site_aniso_U_12
Ba1 0.0354(3) 0.0236(2) 0.0254(2) 0.00339(19) 0.0024(2) -0.00564(18)
Cs1 0.0354(3) 0.0236(2) 0.0254(2) 0.00339(19) 0.0024(2) -0.00564(18)
Ga2 0.0139(4) 0.0139(4) 0.0141(7) 0.000 0.000 0.000
Ga1 0.0133(3) 0.0137(3) 0.0156(4) 0.0012(3) -0.0016(3) 0.0004(3)
Se3 0.0215(5) 0.0481(7) 0.0163(6) 0.000 0.000 0.0156(5)
Se2 0.0198(3) 0.0135(3) 0.0261(4) 0.0003(3) -0.0083(3) -0.0004(2)
Se1 0.0179(3) 0.0137(3) 0.0203(3) -0.0021(3) -0.0068(3) 0.0027(2)
Cl1 0.0343(13) 0.0343(13) 0.047(3) 0.000 0.000 0.000
Cl2 0.0526(17) 0.0526(17) 0.039(3) 0.000 0.000 0.000

loop_
_atom_type_symbol
_atom_type_description
_atom_type_scat_dispersion_real
_atom_type_scat_dispersion_imag
_atom_type_scat_source
Ga Ga 0.2307 1.6083 'International Tables Vol C Tables 4.2.6.8 and 6.1.1.4'
Se Se -0.0929 2.2259 'International Tables Vol C Tables 4.2.6.8 and 6.1.1.4'
Ba Ba -0.3244 2.2819 'International Tables Vol C Tables 4.2.6.8 and 6.1.1.4'
Cs Cs -0.3680 2.1192 'International Tables Vol C Tables 4.2.6.8 and 6.1.1.4'
Cl Cl 0.1484 0.1585 'International Tables Vol C Tables 4.2.6.8 and 6.1.1.4'

loop_
_geom_angle_atom_site_label_1
_geom_angle_atom_site_label_2
_geom_angle_atom_site_label_3
_geom_angle
_geom_angle_site_symmetry_1
_geom_angle_site_symmetry_3
Cl2 Ba1 Cl1 137.015(16) . .
Cl2 Ba1 Se2 138.27(2) . .
Cl1 Ba1 Se2 74.003(17) . .
Cl2 Ba1 Se1 134.79(2) . 8
Cl1 Ba1 Se1 71.060(14) . 8
Se2 Ba1 Se1 73.261(19) . 8
Cl2 Ba1 Se1 78.901(17) . 6
Cl1 Ba1 Se1 134.662(17) . 6
Se2 Ba1 Se1 95.82(2) . 6
Se1 Ba1 Se1 63.76(2) 8 6
Cl2 Ba1 Se2 75.790(17) . 8_545
Cl1 Ba1 Se2 103.06(2) . 8_545
Se2 Ba1 Se2 68.85(2) . 8_545
Se1 Ba1 Se2 141.68(2) 8 8_545
Se1 Ba1 Se2 114.29(2) 6 8_545
Cl2 Ba1 Se3 81.577(16) . .
Cl1 Ba1 Se3 92.70(2) . .
Se2 Ba1 Se3 132.146(19) . .
Se1 Ba1 Se3 59.020(14) 8 .
Se1 Ba1 Se3 61.312(17) 6 .
Se2 Ba1 Se3 157.341(17) 8_545 .
Cl2 Ba1 Se2 74.691(18) . 7_455
Cl1 Ba1 Se2 69.096(15) . 7_455
Se2 Ba1 Se2 103.537(18) . 7_455
Se1 Ba1 Se2 139.17(2) 8 7_455
Se1 Ba1 Se2 153.59(2) 6 7_455
Se2 Ba1 Se2 58.57(2) 8_545 7_455
Se3 Ba1 Se2 114.294(18) . 7_455
Cl2 Ba1 Cs1 117.926(15) . 2_565
Cl1 Ba1 Cs1 42.028(10) . 2_565
Se2 Ba1 Cs1 103.669(16) . 2_565
Se1 Ba1 Cs1 53.390(14) 8 2_565
Se1 Ba1 Cs1 102.864(13) 6 2_565
Se2 Ba1 Cs1 142.508(16) 8_545 2_565
Se3 Ba1 Cs1 50.675(14) . 2_565
Se2 Ba1 Cs1 89.967(15) 7_455 2_565
Cl2 Ba1 Ba1 117.926(15) . 2_565
Cl1 Ba1 Ba1 42.028(10) . 2_565
Se2 Ba1 Ba1 103.669(16) . 2_565
Se1 Ba1 Ba1 53.390(14) 8 2_565
Se1 Ba1 Ba1 102.864(13) 6 2_565
Se2 Ba1 Ba1 142.508(16) 8_545 2_565
Se3 Ba1 Ba1 50.675(14) . 2_565
Se2 Ba1 Ba1 89.967(15) 7_455 2_565
Cs1 Ba1 Ba1 0.000(14) 2_565 2_565
Cl2 Ba1 Cs1 35.415(5) . 4_556
Cl1 Ba1 Cs1 112.190(16) . 4_556
Se2 Ba1 Cs1 173.417(19) . 4_556
Se1 Ba1 Cs1 110.42(2) 8 4_556
Se1 Ba1 Cs1 81.393(19) 6 4_556
Se2 Ba1 Cs1 106.775(15) 8_545 4_556
Se3 Ba1 Cs1 51.442(13) . 4_556
Se2 Ba1 Cs1 77.389(18) 7_455 4_556
Cs1 Ba1 Cs1 82.803(14) 2_565 4_556
Ba1 Ba1 Cs1 82.803(14) 2_565 4_556
Cl2 Ba1 Cs1 35.415(5) . 3_556
Cl1 Ba1 Cs1 172.166(15) . 3_556
Se2 Ba1 Cs1 113.334(19) . 3_556
Se1 Ba1 Cs1 113.03(2) 8 3_556
Se1 Ba1 Cs1 49.374(16) 6 3_556
Se2 Ba1 Cs1 77.991(18) 8_545 3_556
Se3 Ba1 Cs1 84.24(2) . 3_556
Se2 Ba1 Cs1 105.583(15) 7_455 3_556
Cs1 Ba1 Cs1 134.422(10) 2_565 3_556
Ba1 Ba1 Cs1 134.422(10) 2_565 3_556
Cs1 Ba1 Cs1 60.371(12) 4_556 3_556
Se1 Ga2 Se1 122.13(3) . 2
Se1 Ga2 Se1 103.537(15) . 4
Se1 Ga2 Se1 103.537(15) 2 4
Se1 Ga2 Se1 103.537(15) . 3
Se1 Ga2 Se1 103.537(15) 2 3
Se1 Ga2 Se1 122.13(3) 4 3
Se1 Ga2 Cs1 155.469(17) . 5_444
Se1 Ga2 Cs1 59.846(19) 2 5_444
Se1 Ga2 Cs1 55.489(17) 4 5_444
Se1 Ga2 Cs1 99.157(17) 3 5_444
Se1 Ga2 Cs1 59.846(19) . 6_554
Se1 Ga2 Cs1 155.469(17) 2 6_554
Se1 Ga2 Cs1 99.157(17) 4 6_554
Se1 Ga2 Cs1 55.489(17) 3 6_554
Cs1 Ga2 Cs1 130.199(15) 5_444 6_554
Se1 Ga2 Cs1 99.157(17) . 8_545
Se1 Ga2 Cs1 55.489(17) 2 8_545
Se1 Ga2 Cs1 155.469(17) 4 8_545
Se1 Ga2 Cs1 59.846(19) 3 8_545
Cs1 Ga2 Cs1 100.211(6) 5_444 8_545
Cs1 Ga2 Cs1 100.211(6) 6_554 8_545
Se1 Ga2 Cs1 55.489(17) . 7_455
Se1 Ga2 Cs1 99.157(17) 2 7_455
Se1 Ga2 Cs1 59.846(19) 4 7_455
Se1 Ga2 Cs1 155.469(17) 3 7_455
Cs1 Ga2 Cs1 100.211(6) 5_444 7_455
Cs1 Ga2 Cs1 100.211(6) 6_554 7_455
Cs1 Ga2 Cs1 130.199(15) 8_545 7_455
Se3 Ga1 Se1 104.74(4) 5_544 .
Se3 Ga1 Se2 108.28(3) 5_544 .
Se1 Ga1 Se2 103.21(3) . .
Se3 Ga1 Se2 116.85(3) 5_544 8_545
Se1 Ga1 Se2 110.09(4) . 8_545
Se2 Ga1 Se2 112.54(3) . 8_545
Se3 Ga1 Cs1 69.050(17) 5_544 8_545
Se1 Ga1 Cs1 100.79(3) . 8_545
Se2 Ga1 Cs1 155.64(3) . 8_545
Se2 Ga1 Cs1 54.02(2) 8_545 8_545
Ga1 Se3 Ga1 103.19(6) 5_455 6
Ga1 Se3 Ba1 152.62(2) 5_455 .
Ga1 Se3 Ba1 94.19(2) 6 .
Ga1 Se3 Ba1 94.19(2) 5_455 2_565
Ga1 Se3 Ba1 152.62(2) 6 2_565
Ba1 Se3 Ba1 78.65(3) . 2_565
Ga1 Se3 Cs1 94.19(2) 5_455 2_565
Ga1 Se3 Cs1 152.62(2) 6 2_565
Ba1 Se3 Cs1 78.65(3) . 2_565
Ba1 Se3 Cs1 0.000(16) 2_565 2_565
Ga1 Se3 Cs1 90.83(2) 5_455 3_566
Ga1 Se3 Cs1 77.19(2) 6 3_566
Ba1 Se3 Cs1 113.816(19) . 3_566
Ba1 Se3 Cs1 81.619(15) 2_565 3_566
Cs1 Se3 Cs1 81.619(15) 2_565 3_566
Ga1 Se3 Cs1 77.19(2) 5_455 4_556
Ga1 Se3 Cs1 90.83(2) 6 4_556
Ba1 Se3 Cs1 81.619(15) . 4_556
Ba1 Se3 Cs1 113.816(19) 2_565 4_556
Cs1 Se3 Cs1 113.816(19) 2_565 4_556
Cs1 Se3 Cs1 160.80(4) 3_566 4_556
Ga1 Se2 Ga1 102.25(4) . 7
Ga1 Se2 Ba1 87.44(3) . .
Ga1 Se2 Ba1 90.88(3) 7 .
Ga1 Se2 Ba1 98.95(3) . 7
Ga1 Se2 Ba1 80.95(3) 7 7
Ba1 Se2 Ba1 170.51(2) . 7
Ga1 Se2 Cs1 98.95(3) . 7
Ga1 Se2 Cs1 80.95(3) 7 7
Ba1 Se2 Cs1 170.51(2) . 7
Ba1 Se2 Cs1 0.000(12) 7 7
Ga1 Se2 Ba1 99.60(3) . 8
Ga1 Se2 Ba1 156.32(3) 7 8
Ba1 Se2 Ba1 99.15(2) . 8
Ba1 Se2 Ba1 86.75(2) 7 8
Cs1 Se2 Ba1 86.75(2) 7 8
Ga1 Se2 Cs1 99.60(3) . 8
Ga1 Se2 Cs1 156.32(3) 7 8
Ba1 Se2 Cs1 99.15(2) . 8
Ba1 Se2 Cs1 86.75(2) 7 8
Cs1 Se2 Cs1 86.75(2) 7 8
Ba1 Se2 Cs1 0.000(17) 8 8
Ga1 Se1 Ga2 105.89(3) . .
Ga1 Se1 Cs1 132.60(3) . 7_455
Ga2 Se1 Cs1 89.83(2) . 7_455
Ga1 Se1 Ba1 132.60(3) . 7_455
Ga2 Se1 Ba1 89.83(2) . 7_455
Cs1 Se1 Ba1 0.000(16) 7_455 7_455
Ga1 Se1 Ba1 95.94(3) . 6_554
Ga2 Se1 Ba1 85.59(2) . 6_554
Cs1 Se1 Ba1 130.247(19) 7_455 6_554
Ba1 Se1 Ba1 130.247(19) 7_455 6_554
Ga1 Se1 Cs1 95.94(3) . 6_554
Ga2 Se1 Cs1 85.59(2) . 6_554
Cs1 Se1 Cs1 130.247(19) 7_455 6_554
Ba1 Se1 Cs1 130.247(19) 7_455 6_554
Ba1 Se1 Cs1 0.000(19) 6_554 6_554
Ga1 Se1 Cs1 96.72(2) . 8
Ga2 Se1 Cs1 156.12(2) . 8
Cs1 Se1 Cs1 80.195(18) 7_455 8
Ba1 Se1 Cs1 80.195(18) 7_455 8
Ba1 Se1 Cs1 84.505(19) 6_554 8
Cs1 Se1 Cs1 84.505(19) 6_554 8
Cs1 Cl1 Ba1 0.00(2) 7_455 7_455
Cs1 Cl1 Cs1 116.629(11) 7_455 2_565
Ba1 Cl1 Cs1 116.629(11) 7_455 2_565
Cs1 Cl1 Ba1 116.629(11) 7_455 2_565
Ba1 Cl1 Ba1 116.629(11) 7_455 2_565
Cs1 Cl1 Ba1 0.00(2) 2_565 2_565
Cs1 Cl1 Ba1 116.629(11) 7_455 .
Ba1 Cl1 Ba1 116.629(11) 7_455 .
Cs1 Cl1 Ba1 95.94(2) 2_565 .
Ba1 Cl1 Ba1 95.94(2) 2_565 .
Cs1 Cl1 Cs1 95.94(2) 7_455 8
Ba1 Cl1 Cs1 95.94(2) 7_455 8
Cs1 Cl1 Cs1 116.629(11) 2_565 8
Ba1 Cl1 Cs1 116.629(11) 2_565 8
Ba1 Cl1 Cs1 116.629(11) . 8
Cs1 Cl1 Ba1 95.94(2) 7_455 8
Ba1 Cl1 Ba1 95.94(2) 7_455 8
Cs1 Cl1 Ba1 116.629(11) 2_565 8
Ba1 Cl1 Ba1 116.629(11) 2_565 8
Ba1 Cl1 Ba1 116.629(11) . 8
Cs1 Cl1 Ba1 0.00(2) 8 8
Cs1 Cl2 Ba1 0.000(18) 2 2
Cs1 Cl2 Cs1 109.169(10) 2 3_556
Ba1 Cl2 Cs1 109.169(10) 2 3_556
Cs1 Cl2 Ba1 109.169(10) 2 3_556
Ba1 Cl2 Ba1 109.169(10) 2 3_556
Cs1 Cl2 Ba1 0.00(2) 3_556 3_556
Cs1 Cl2 Cs1 109.169(10) 2 4_556
Ba1 Cl2 Cs1 109.169(10) 2 4_556
Cs1 Cl2 Cs1 110.08(2) 3_556 4_556
Ba1 Cl2 Cs1 110.08(2) 3_556 4_556
Cs1 Cl2 Ba1 109.169(10) 2 4_556
Ba1 Cl2 Ba1 109.169(10) 2 4_556
Cs1 Cl2 Ba1 110.08(2) 3_556 4_556
Ba1 Cl2 Ba1 110.08(2) 3_556 4_556
Cs1 Cl2 Ba1 0.000(11) 4_556 4_556
Cs1 Cl2 Ba1 110.08(2) 2 .
Ba1 Cl2 Ba1 110.08(2) 2 .
Cs1 Cl2 Ba1 109.169(10) 3_556 .
Ba1 Cl2 Ba1 109.169(10) 3_556 .
Cs1 Cl2 Ba1 109.169(10) 4_556 .
Ba1 Cl2 Ba1 109.169(10) 4_556 .

loop_
_geom_bond_atom_site_label_1
_geom_bond_atom_site_label_2
_geom_bond_distance
_geom_bond_site_symmetry_2
Ba1 Cl2 3.1132(5) .
Ba1 Cl1 3.1970(6) .
Ba1 Se2 3.3892(9) .
Ba1 Se1 3.4914(8) 8
Ba1 Se1 3.6745(10) 6
Ba1 Se2 3.6779(9) 8_545
Ba1 Se3 3.7474(11) .
Ba1 Se2 3.7514(9) 7_455
Ga2 Se1 2.4109(7) .
Ga2 Se1 2.4109(7) 2
Ga2 Se1 2.4109(7) 4
Ga2 Se1 2.4109(7) 3
Ga1 Se3 2.3865(10) 5_544
Ga1 Se1 2.3927(9) .
Ga1 Se2 2.4043(9) .
Ga1 Se2 2.4084(9) 8_545
Se3 Ga1 2.3865(10) 5_455
Se3 Ga1 2.3865(10) 6
Se3 Ba1 3.7474(11) 2_565
Se3 Cs1 3.7474(11) 2_565
Se2 Ga1 2.4084(9) 7
Se2 Ba1 3.6779(9) 7
Se2 Cs1 3.6779(9) 7
Se2 Ba1 3.7514(9) 8
Se2 Cs1 3.7514(9) 8
Se1 Cs1 3.4914(8) 7_455
Se1 Ba1 3.4914(8) 7_455
Se1 Ba1 3.6745(10) 6_554
Se1 Cs1 3.6745(10) 6_554
Se1 Cs1 3.8691(8) 8
Cl1 Cs1 3.1970(6) 7_455
Cl1 Ba1 3.1970(6) 7_455
Cl1 Cs1 3.1970(6) 2_565
Cl1 Ba1 3.1970(6) 2_565
Cl1 Cs1 3.1970(6) 8
Cl1 Ba1 3.1970(6) 8
Cl2 Cs1 3.1132(5) 2
Cl2 Ba1 3.1132(5) 2
Cl2 Cs1 3.1132(5) 3_556
Cl2 Ba1 3.1132(5) 3_556
Cl2 Cs1 3.1132(5) 4_556
Cl2 Ba1 3.1132(5) 4_556
